data_1558476
loop_
_publ_author_name
'Vik, Erik C.'
'Li, Ping'
'Maier, Josef M.'
'Madukwe, Daniel O.'
'Rassolov, Vitaly A.'
'Pellechia, Perry J.'
'Masson, Eric'
'Shimizu, Ken D.'

_publ_section_title
;
 Large Transition State Stabilization from a Weak Hydrogen Bond
;
_journal_name_full 'Chemical Science'
_journal_paper_doi 10.1039/D0SC02806A
_journal_year 2020
_chemical_absolute_configuration unk
_chemical_formula_moiety 'C17 H14 N2 O3'
_chemical_formula_sum 'C17 H14 N2 O3'
_chemical_formula_weight 294.30
_space_group_crystal_system orthorhombic
_space_group_IT_number 33
_space_group_name_Hall 'P 2c -2n'
_space_group_name_H-M_alt 'P n a 21'
_atom_sites_solution_hydrogens geom
_atom_sites_solution_primary dual
_audit_creation_date 2017-12-08
_audit_creation_method
;
Olex2 1.2
(compiled 2017.08.10 svn.r3458 for OlexSys, GUI svn.r5381)
;
_audit_update_record
;
2020-05-11 deposited with the CCDC.	2020-07-02 downloaded from the CCDC.
;
_cell_angle_alpha 90
_cell_angle_beta 90
_cell_angle_gamma 90
_cell_formula_units_Z 4
_cell_length_a 25.6129(11)
_cell_length_b 7.2650(3)
_cell_length_c 7.5367(3)
_cell_measurement_reflns_used 9963
_cell_measurement_temperature 100(2)
_cell_measurement_theta_max 29.97
_cell_measurement_theta_min 2.91
_cell_volume 1402.41(10)
_computing_cell_refinement 'SAINT v8.37A (Bruker, 2015)'
_computing_data_collection 'Bruker APEX3 v2016.5-0 (Bruker, 2016)'
_computing_data_reduction 'SAINT v8.37A (Bruker, 2015)'
_computing_molecular_graphics 'Olex2 (Dolomanov et al., 2009)'
_computing_publication_material 'Olex2 (Dolomanov et al., 2009)'
_computing_structure_refinement 'XL (Sheldrick, 2008)'
_computing_structure_solution 'XT (Sheldrick, 2015)'
_diffrn_ambient_temperature 100(2)
_diffrn_detector 'Bruker PHOTON-100 area detector'
_diffrn_detector_area_resol_mean 10.4
_diffrn_detector_type 'CMOS area detector'
_diffrn_measured_fraction_theta_full 0.999
_diffrn_measured_fraction_theta_max 0.999
_diffrn_measurement_device 'three-circle diffractometer'
_diffrn_measurement_device_type 'Bruker D8 QUEST'
_diffrn_measurement_method '\w and \f scans'
_diffrn_radiation_monochromator 'mirror optics'
_diffrn_radiation_probe x-ray
_diffrn_radiation_type MoK\a
_diffrn_radiation_wavelength 0.71073
_diffrn_reflns_av_R_equivalents 0.0300
_diffrn_reflns_av_unetI/netI 0.0125
_diffrn_reflns_Laue_measured_fraction_full 0.999
_diffrn_reflns_Laue_measured_fraction_max 0.999
_diffrn_reflns_limit_h_max 36
_diffrn_reflns_limit_h_min -36
_diffrn_reflns_limit_k_max 10
_diffrn_reflns_limit_k_min -10
_diffrn_reflns_limit_l_max 10
_diffrn_reflns_limit_l_min -10
_diffrn_reflns_number 73700
_diffrn_reflns_point_group_measured_fraction_full 0.997
_diffrn_reflns_point_group_measured_fraction_max 0.997
_diffrn_reflns_theta_full 30.080
_diffrn_reflns_theta_max 30.082
_diffrn_reflns_theta_min 2.914
_diffrn_source 'microfocus sealed X-ray tube'
_diffrn_source_type 'Incoatec I\ms'
_diffrn_standards_number 0
_exptl_absorpt_coefficient_mu 0.097
_exptl_absorpt_correction_T_max 0.8622
_exptl_absorpt_correction_T_min 0.8419
_exptl_absorpt_correction_type multi-scan
_exptl_absorpt_process_details
;
SADABS-2016/2 (Bruker,2016/2) was used for absorption correction.
wR2(int) was 0.1245 before and 0.0436 after correction.
The Ratio of minimum to maximum transmission is 0.9765.
The \l/2 correction factor is Not present.
;
_exptl_crystal_colour colourless
_exptl_crystal_colour_primary colourless
_exptl_crystal_density_diffrn 1.394
_exptl_crystal_description plate
_exptl_crystal_F_000 616
_exptl_crystal_size_max 0.36
_exptl_crystal_size_mid 0.2
_exptl_crystal_size_min 0.1
_refine_diff_density_max 0.279
_refine_diff_density_min -0.175
_refine_diff_density_rms 0.038
_refine_ls_abs_structure_details
;
 Flack x determined using 1765 quotients [(I+)-(I-)]/[(I+)+(I-)]
 (Parsons, Flack and Wagner, Acta Cryst. B69 (2013) 249-259).
;
_refine_ls_abs_structure_Flack 0.11(13)
_refine_ls_extinction_coef 0.011(2)
_refine_ls_extinction_expression Fc^*^=kFc[1+0.001xFc^2^\l^3^/sin(2\q)]^-1/4^
_refine_ls_extinction_method 'SHELXL-2017/1 (Sheldrick 2017)'
_refine_ls_goodness_of_fit_ref 1.032
_refine_ls_hydrogen_treatment constr
_refine_ls_matrix_type full
_refine_ls_number_parameters 201
_refine_ls_number_reflns 4118
_refine_ls_number_restraints 1
_refine_ls_restrained_S_all 1.032
_refine_ls_R_factor_all 0.0298
_refine_ls_R_factor_gt 0.0278
_refine_ls_shift/su_max 0.000
_refine_ls_shift/su_mean 0.000
_refine_ls_structure_factor_coef Fsqd
_refine_ls_weighting_details 'w=1/[\s^2^(Fo^2^)+(0.0472P)^2^+0.2415P] where P=(Fo^2^+2Fc^2^)/3'
_refine_ls_weighting_scheme calc
_refine_ls_wR_factor_gt 0.0735
_refine_ls_wR_factor_ref 0.0748
_reflns_Friedel_coverage 0.865
_reflns_Friedel_fraction_full 0.996
_reflns_Friedel_fraction_max 0.995
_reflns_number_gt 3949
_reflns_number_total 4118
_reflns_threshold_expression 'I > 2\s(I)'
_cod_data_source_file d0sc02806a2.cif
_cod_data_source_block ecv1_129
_cod_database_code 1558476
_shelx_shelxl_version_number 2017/1
_shelx_space_group_comment
;
The symmetry employed for this shelxl refinement is uniquely defined
by the following loop, which should always be used as a source of
symmetry information in preference to the above space-group names.
They are only intended as comments.
;
_shelx_estimated_absorpt_t_max 0.990
_shelx_estimated_absorpt_t_min 0.966
_olex2_refinement_description
;
1. Fixed Uiso
 At 1.2 times of:
  All C(H) groups, All C(H,H) groups
 At 1.5 times of:
  All C(H,H,H) groups
2.a Ternary CH refined with riding coordinates:
 C2(H2), C3(H3), C6(H6), C7(H7)
2.b Secondary CH2 refined with riding coordinates:
 C1(H1A,H1B)
2.c Aromatic/amide H refined with riding coordinates:
 C8(H8), C9(H9), C12(H12), C13(H13), C15(H15)
2.d Idealised Me refined as rotating group:
 C16(H16A,H16B,H16C)
;
_olex2_submission_special_instructions 'No special instructions were received'

loop_
_space_group_symop_operation_xyz
'x, y, z'
'-x, -y, z+1/2'
'x+1/2, -y+1/2, z'
'-x+1/2, y+1/2, z+1/2'

loop_
_atom_site_label
_atom_site_type_symbol
_atom_site_fract_x
_atom_site_fract_y
_atom_site_fract_z
_atom_site_U_iso_or_equiv
_atom_site_adp_type
_atom_site_occupancy
_atom_site_site_symmetry_order
_atom_site_calc_flag
_atom_site_refinement_flags_posn
_atom_site_refinement_flags_adp
_atom_site_refinement_flags_occupancy
_atom_site_disorder_assembly
_atom_site_disorder_group
O1 O 0.30497(4) 0.21168(15) 0.68149(13) 0.0180(2) Uani 1 1 d . . . . .
O2 O 0.39083(4) 0.64325(14) 0.35070(15) 0.0185(2) Uani 1 1 d . . . . .
O3 O 0.37283(4) 0.69992(13) 0.77487(14) 0.0160(2) Uani 1 1 d . . . . .
N1 N 0.35674(4) 0.42639(15) 0.54169(14) 0.0112(2) Uani 1 1 d . . . . .
N2 N 0.53251(6) -0.0334(2) 0.7693(2) 0.0304(3) Uani 1 1 d . . . . .
C1 C 0.26295(6) 0.2915(2) 0.09840(18) 0.0166(3) Uani 1 1 d . . . . .
H1A H 0.260567 0.209584 -0.006284 0.020 Uiso 1 1 calc R . . . .
H1B H 0.232383 0.374710 0.103224 0.020 Uiso 1 1 calc R . . . .
C2 C 0.27176(5) 0.18535(18) 0.27325(19) 0.0153(2) Uani 1 1 d . . . . .
H2 H 0.244629 0.091987 0.304972 0.018 Uiso 1 1 calc R . . . .
C3 C 0.27718(5) 0.35385(17) 0.40266(17) 0.0113(2) Uani 1 1 d . . . . .
H3 H 0.242248 0.400722 0.441036 0.014 Uiso 1 1 calc R . . . .
C4 C 0.31226(5) 0.31729(18) 0.55967(17) 0.0116(2) Uani 1 1 d . . . . .
C5 C 0.35620(5) 0.53835(17) 0.38979(18) 0.0118(2) Uani 1 1 d . . . . .
C6 C 0.30663(5) 0.49780(16) 0.28934(18) 0.0107(2) Uani 1 1 d . . . . .
H6 H 0.285270 0.611691 0.272440 0.013 Uiso 1 1 calc R . . . .
C7 C 0.31537(5) 0.39489(19) 0.10929(18) 0.0138(2) Uani 1 1 d . . . . .
H7 H 0.324319 0.474090 0.005116 0.017 Uiso 1 1 calc R . . . .
C8 C 0.35241(6) 0.23637(19) 0.14659(19) 0.0173(3) Uani 1 1 d . . . . .
H8 H 0.387617 0.227302 0.107953 0.021 Uiso 1 1 calc R . . . .
C9 C 0.32672(6) 0.11219(19) 0.24320(19) 0.0182(3) Uani 1 1 d . . . . .
H9 H 0.340264 -0.001333 0.285582 0.022 Uiso 1 1 calc R . . . .
C10 C 0.39965(5) 0.41686(18) 0.66138(17) 0.0115(2) Uani 1 1 d . . . . .
C11 C 0.40756(5) 0.56029(17) 0.78290(18) 0.0128(2) Uani 1 1 d . . . . .
C12 C 0.44913(5) 0.5492(2) 0.9024(2) 0.0176(3) Uani 1 1 d . . . . .
H12 H 0.454918 0.645457 0.985339 0.021 Uiso 1 1 calc R . . . .
C13 C 0.48196(5) 0.3972(2) 0.8997(2) 0.0182(3) Uani 1 1 d . . . . .
H13 H 0.510180 0.389641 0.981198 0.022 Uiso 1 1 calc R . . . .
C14 C 0.47370(5) 0.25562(19) 0.77792(19) 0.0152(2) Uani 1 1 d . . . . .
C15 C 0.43220(5) 0.26576(18) 0.65754(18) 0.0140(2) Uani 1 1 d . . . . .
H15 H 0.426529 0.169709 0.574210 0.017 Uiso 1 1 calc R . . . .
C16 C 0.38002(6) 0.8516(2) 0.8951(2) 0.0201(3) Uani 1 1 d . . . . .
H16A H 0.353892 0.946763 0.870445 0.030 Uiso 1 1 calc GR . . . .
H16B H 0.415078 0.903105 0.879388 0.030 Uiso 1 1 calc GR . . . .
H16C H 0.375983 0.808265 1.017510 0.030 Uiso 1 1 calc GR . . . .
C17 C 0.50723(5) 0.0963(2) 0.7749(2) 0.0205(3) Uani 1 1 d . . . . .

loop_
_atom_site_aniso_label
_atom_site_aniso_U_11
_atom_site_aniso_U_22
_atom_site_aniso_U_33
_atom_site_aniso_U_23
_atom_site_aniso_U_13
_atom_site_aniso_U_12
O1 0.0186(5) 0.0225(5) 0.0129(5) 0.0025(4) 0.0004(4) -0.0051(4)
O2 0.0165(4) 0.0199(5) 0.0191(5) 0.0044(4) -0.0026(4) -0.0065(4)
O3 0.0157(4) 0.0146(4) 0.0178(5) -0.0058(4) -0.0029(4) 0.0027(3)
N1 0.0110(5) 0.0123(5) 0.0104(5) -0.0006(4) -0.0010(4) -0.0008(4)
N2 0.0235(6) 0.0288(7) 0.0389(8) 0.0060(7) -0.0010(6) 0.0086(5)
C1 0.0191(6) 0.0186(6) 0.0121(6) -0.0009(5) -0.0037(5) -0.0041(5)
C2 0.0189(6) 0.0140(5) 0.0130(5) -0.0021(5) -0.0023(5) -0.0039(5)
C3 0.0097(5) 0.0128(5) 0.0113(5) -0.0021(4) -0.0003(4) -0.0007(4)
C4 0.0111(5) 0.0135(5) 0.0102(5) -0.0031(4) 0.0005(4) -0.0006(4)
C5 0.0126(5) 0.0108(5) 0.0121(5) -0.0011(4) -0.0006(4) 0.0010(4)
C6 0.0106(5) 0.0100(5) 0.0116(5) -0.0010(4) -0.0013(4) 0.0006(4)
C7 0.0152(6) 0.0159(6) 0.0102(5) -0.0014(4) -0.0004(4) 0.0009(5)
C8 0.0192(6) 0.0182(6) 0.0144(6) -0.0051(5) 0.0016(5) 0.0062(5)
C9 0.0267(7) 0.0121(6) 0.0159(6) -0.0046(5) -0.0023(5) 0.0050(5)
C10 0.0092(5) 0.0142(5) 0.0110(5) 0.0004(5) -0.0008(4) -0.0007(4)
C11 0.0109(5) 0.0142(5) 0.0132(5) -0.0008(5) 0.0004(5) -0.0007(4)
C12 0.0155(6) 0.0204(6) 0.0170(6) -0.0039(5) -0.0043(5) -0.0023(5)
C13 0.0116(5) 0.0244(7) 0.0186(6) 0.0021(6) -0.0041(5) -0.0014(5)
C14 0.0115(5) 0.0172(6) 0.0168(6) 0.0042(5) 0.0011(5) 0.0021(4)
C15 0.0139(6) 0.0149(5) 0.0133(5) -0.0002(5) 0.0014(5) 0.0004(4)
C16 0.0235(7) 0.0149(6) 0.0219(7) -0.0064(5) -0.0002(6) -0.0011(5)
C17 0.0148(6) 0.0230(6) 0.0237(7) 0.0044(6) -0.0004(5) 0.0023(5)

loop_
_atom_type_symbol
_atom_type_description
_atom_type_scat_dispersion_real
_atom_type_scat_dispersion_imag
_atom_type_scat_source
C C 0.0033 0.0016 'International Tables Vol C Tables 4.2.6.8 and 6.1.1.4'
H H 0.0000 0.0000 'International Tables Vol C Tables 4.2.6.8 and 6.1.1.4'
N N 0.0061 0.0033 'International Tables Vol C Tables 4.2.6.8 and 6.1.1.4'
O O 0.0106 0.0060 'International Tables Vol C Tables 4.2.6.8 and 6.1.1.4'

loop_
_geom_angle_atom_site_label_1
_geom_angle_atom_site_label_2
_geom_angle_atom_site_label_3
_geom_angle
_geom_angle_site_symmetry_1
_geom_angle_site_symmetry_3
_geom_angle_publ_flag
C11 O3 C16 117.57(11) . . ?
C4 N1 C5 113.60(10) . . ?
C4 N1 C10 122.79(11) . . ?
C5 N1 C10 123.53(10) . . ?
H1A C1 H1B 110.3 . . ?
C2 C1 H1A 112.9 . . ?
C2 C1 H1B 112.9 . . ?
C7 C1 H1A 112.9 . . ?
C7 C1 H1B 112.9 . . ?
C7 C1 C2 94.06(10) . . ?
C1 C2 H2 116.2 . . ?
C1 C2 C3 98.84(10) . . ?
C3 C2 H2 116.2 . . ?
C9 C2 C1 100.52(11) . . ?
C9 C2 H2 116.2 . . ?
C9 C2 C3 106.43(10) . . ?
C2 C3 H3 111.5 . . ?
C4 C3 C2 113.71(11) . . ?
C4 C3 H3 111.5 . . ?
C4 C3 C6 105.17(10) . . ?
C6 C3 C2 103.13(10) . . ?
C6 C3 H3 111.5 . . ?
O1 C4 N1 124.04(12) . . ?
O1 C4 C3 127.89(12) . . ?
N1 C4 C3 108.07(11) . . ?
O2 C5 N1 123.91(12) . . ?
O2 C5 C6 128.34(12) . . ?
N1 C5 C6 107.73(10) . . ?
C3 C6 H6 111.3 . . ?
C3 C6 C7 103.03(10) . . ?
C5 C6 C3 105.40(10) . . ?
C5 C6 H6 111.3 . . ?
C5 C6 C7 114.10(10) . . ?
C7 C6 H6 111.3 . . ?
C1 C7 C6 98.89(10) . . ?
C1 C7 H7 116.0 . . ?
C6 C7 H7 116.0 . . ?
C8 C7 C1 100.62(11) . . ?
C8 C7 C6 106.93(11) . . ?
C8 C7 H7 116.0 . . ?
C7 C8 H8 126.1 . . ?
C9 C8 C7 107.83(12) . . ?
C9 C8 H8 126.1 . . ?
C2 C9 H9 126.2 . . ?
C8 C9 C2 107.54(12) . . ?
C8 C9 H9 126.2 . . ?
C11 C10 N1 119.30(11) . . ?
C15 C10 N1 119.49(12) . . ?
C15 C10 C11 121.21(12) . . ?
O3 C11 C10 115.71(11) . . ?
O3 C11 C12 125.06(12) . . ?
C12 C11 C10 119.22(12) . . ?
C11 C12 H12 120.0 . . ?
C13 C12 C11 119.92(13) . . ?
C13 C12 H12 120.0 . . ?
C12 C13 H13 119.9 . . ?
C12 C13 C14 120.28(12) . . ?
C14 C13 H13 119.9 . . ?
C13 C14 C15 120.20(12) . . ?
C13 C14 C17 120.81(13) . . ?
C15 C14 C17 118.99(13) . . ?
C10 C15 C14 119.18(12) . . ?
C10 C15 H15 120.4 . . ?
C14 C15 H15 120.4 . . ?
O3 C16 H16A 109.5 . . ?
O3 C16 H16B 109.5 . . ?
O3 C16 H16C 109.5 . . ?
H16A C16 H16B 109.5 . . ?
H16A C16 H16C 109.5 . . ?
H16B C16 H16C 109.5 . . ?
N2 C17 C14 177.59(18) . . ?

loop_
_geom_bond_atom_site_label_1
_geom_bond_atom_site_label_2
_geom_bond_distance
_geom_bond_site_symmetry_2
_geom_bond_publ_flag
O1 C4 1.2110(17) . ?
O2 C5 1.2059(16) . ?
O3 C11 1.3504(15) . ?
O3 C16 1.4387(17) . ?
N1 C4 1.3946(16) . ?
N1 C5 1.4044(17) . ?
N1 C10 1.4236(15) . ?
N2 C17 1.144(2) . ?
C1 H1A 0.9900 . ?
C1 H1B 0.9900 . ?
C1 C2 1.543(2) . ?
C1 C7 1.5406(19) . ?
C2 H2 1.0000 . ?
C2 C3 1.5713(18) . ?
C2 C9 1.522(2) . ?
C3 H3 1.0000 . ?
C3 C4 1.5093(18) . ?
C3 C6 1.5467(18) . ?
C5 C6 1.5074(17) . ?
C6 H6 1.0000 . ?
C6 C7 1.5654(19) . ?
C7 H7 1.0000 . ?
C7 C8 1.5183(19) . ?
C8 H8 0.9500 . ?
C8 C9 1.333(2) . ?
C9 H9 0.9500 . ?
C10 C11 1.4020(17) . ?
C10 C15 1.3788(18) . ?
C11 C12 1.3968(18) . ?
C12 H12 0.9500 . ?
C12 C13 1.3877(19) . ?
C13 H13 0.9500 . ?
C13 C14 1.395(2) . ?
C14 C15 1.3994(19) . ?
C14 C17 1.4415(19) . ?
C15 H15 0.9500 . ?
C16 H16A 0.9800 . ?
C16 H16B 0.9800 . ?
C16 H16C 0.9800 . ?

loop_
_geom_torsion_atom_site_label_1
_geom_torsion_atom_site_label_2
_geom_torsion_atom_site_label_3
_geom_torsion_atom_site_label_4
_geom_torsion
_geom_torsion_site_symmetry_1
_geom_torsion_site_symmetry_2
_geom_torsion_site_symmetry_3
_geom_torsion_site_symmetry_4
_geom_torsion_publ_flag
O2 C5 C6 C3 -179.72(13) . . . . ?
O2 C5 C6 C7 67.99(18) . . . . ?
O3 C11 C12 C13 179.12(13) . . . . ?
N1 C5 C6 C3 1.82(13) . . . . ?
N1 C5 C6 C7 -110.48(12) . . . . ?
N1 C10 C11 O3 -0.37(17) . . . . ?
N1 C10 C11 C12 178.86(12) . . . . ?
N1 C10 C15 C14 -178.75(12) . . . . ?
C1 C2 C3 C4 -149.88(11) . . . . ?
C1 C2 C3 C6 -36.56(12) . . . . ?
C1 C2 C9 C8 32.86(14) . . . . ?
C1 C7 C8 C9 -32.69(14) . . . . ?
C2 C1 C7 C6 -60.07(11) . . . . ?
C2 C1 C7 C8 49.14(12) . . . . ?
C2 C3 C4 O1 -66.89(17) . . . . ?
C2 C3 C4 N1 112.27(12) . . . . ?
C2 C3 C6 C5 -120.61(10) . . . . ?
C2 C3 C6 C7 -0.72(12) . . . . ?
C3 C2 C9 C8 -69.72(14) . . . . ?
C3 C6 C7 C1 37.84(11) . . . . ?
C3 C6 C7 C8 -66.20(12) . . . . ?
C4 N1 C5 O2 179.61(13) . . . . ?
C4 N1 C5 C6 -1.84(14) . . . . ?
C4 N1 C10 C11 -106.80(14) . . . . ?
C4 N1 C10 C15 72.25(16) . . . . ?
C4 C3 C6 C5 -1.20(13) . . . . ?
C4 C3 C6 C7 118.69(10) . . . . ?
C5 N1 C4 O1 -179.76(12) . . . . ?
C5 N1 C4 C3 1.04(14) . . . . ?
C5 N1 C10 C11 76.74(16) . . . . ?
C5 N1 C10 C15 -104.21(15) . . . . ?
C5 C6 C7 C1 151.55(11) . . . . ?
C5 C6 C7 C8 47.51(14) . . . . ?
C6 C3 C4 O1 -178.98(13) . . . . ?
C6 C3 C4 N1 0.18(13) . . . . ?
C6 C7 C8 C9 70.10(14) . . . . ?
C7 C1 C2 C3 59.46(11) . . . . ?
C7 C1 C2 C9 -49.20(12) . . . . ?
C7 C8 C9 C2 -0.15(16) . . . . ?
C9 C2 C3 C4 -46.08(14) . . . . ?
C9 C2 C3 C6 67.24(12) . . . . ?
C10 N1 C4 O1 3.5(2) . . . . ?
C10 N1 C4 C3 -175.75(11) . . . . ?
C10 N1 C5 O2 -3.6(2) . . . . ?
C10 N1 C5 C6 174.92(11) . . . . ?
C10 C11 C12 C13 0.0(2) . . . . ?
C11 C10 C15 C14 0.28(19) . . . . ?
C11 C12 C13 C14 0.1(2) . . . . ?
C12 C13 C14 C15 0.0(2) . . . . ?
C12 C13 C14 C17 -179.41(14) . . . . ?
C13 C14 C15 C10 -0.2(2) . . . . ?
C15 C10 C11 O3 -179.40(12) . . . . ?
C15 C10 C11 C12 -0.17(19) . . . . ?
C16 O3 C11 C10 -178.93(12) . . . . ?
C16 O3 C11 C12 1.89(19) . . . . ?
C17 C14 C15 C10 179.22(13) . . . . ?
